data_4327231
loop_
_publ_author_name
'Miao Du'
'Xiu-Juan Jiang'
'Xiao-Jun Zhao'

_publ_contact_author
;
  Miao Du
  College of Chemistry and Life Science, Tianjin Normal University, 
  Tianjin 300074, P. R. China
;
_publ_contact_author_email dumiao@public.tpt.tj.cn
_publ_section_title
;
 Molecular Tectonics of Mixed-Ligand Metal-Organic Frameworks: Positional
 Isomeric Effect, Metal-Directed Assembly, and Structural Diversification
;
_journal_name_full 'Inorganic Chemistry'
_journal_page_first 3984
_journal_page_last 3995
_journal_paper_doi 10.1021/ic062098+
_journal_volume 46
_journal_year 2007
_chemical_formula_sum 'C49 H51 Cd2 N15 O12'
_chemical_formula_weight 1266.85
_chemical_name_systematic
; 
 ? 
;
_space_group_IT_number 2
_symmetry_cell_setting triclinic
_symmetry_space_group_name_Hall '-P 1'
_symmetry_space_group_name_H-M 'P -1'
_atom_sites_solution_hydrogens geom
_atom_sites_solution_primary direct
_atom_sites_solution_secondary difmap
_audit_creation_method SHELXL-97
_cell_angle_alpha 81.6300(10)
_cell_angle_beta 84.5780(10)
_cell_angle_gamma 72.5130(10)
_cell_formula_units_Z 2
_cell_length_a 10.9814(10)
_cell_length_b 11.5837(11)
_cell_length_c 22.240(2)
_cell_measurement_reflns_used 3401
_cell_measurement_temperature 293(2)
_cell_measurement_theta_max 22.37
_cell_measurement_theta_min 2.49
_cell_volume 2665.7(4)
_computing_cell_refinement 'Bruker APEX II'
_computing_data_collection 'Bruker APEX II'
_computing_data_reduction 'Bruker SAINT'
_computing_molecular_graphics 'Bruker SHELXTL'
_computing_publication_material 'Bruker SHELXTL'
_computing_structure_refinement 'SHELXL-97 (Sheldrick, 1997)'
_computing_structure_solution 'SHELXS-97 (Sheldrick, 1990)'
_diffrn_ambient_temperature 293(2)
_diffrn_measured_fraction_theta_full 0.989
_diffrn_measured_fraction_theta_max 0.989
_diffrn_measurement_device_type 'APEX II CCD area detector'
_diffrn_measurement_method 'phi and omega scans'
_diffrn_radiation_monochromator graphite
_diffrn_radiation_source 'fine-focus sealed tube'
_diffrn_radiation_type MoK\a
_diffrn_radiation_wavelength 0.71073
_diffrn_reflns_av_R_equivalents 0.0239
_diffrn_reflns_av_sigmaI/netI 0.0511
_diffrn_reflns_limit_h_max 13
_diffrn_reflns_limit_h_min -10
_diffrn_reflns_limit_k_max 13
_diffrn_reflns_limit_k_min -12
_diffrn_reflns_limit_l_max 25
_diffrn_reflns_limit_l_min -26
_diffrn_reflns_number 14631
_diffrn_reflns_theta_full 25.03
_diffrn_reflns_theta_max 25.03
_diffrn_reflns_theta_min 1.85
_exptl_absorpt_coefficient_mu 0.873
_exptl_absorpt_correction_T_max 1.000000
_exptl_absorpt_correction_T_min 0.657410
_exptl_absorpt_correction_type multi-scan
_exptl_absorpt_process_details SADABS
_exptl_crystal_colour Colorless
_exptl_crystal_density_diffrn 1.578
_exptl_crystal_density_meas ?
_exptl_crystal_description Block
_exptl_crystal_F_000 1284
_exptl_crystal_size_max 0.32
_exptl_crystal_size_mid 0.24
_exptl_crystal_size_min 0.14
_refine_diff_density_max 0.492
_refine_diff_density_min -0.525
_refine_diff_density_rms 0.072
_refine_ls_extinction_method none
_refine_ls_goodness_of_fit_ref 1.002
_refine_ls_hydrogen_treatment constr
_refine_ls_matrix_type full
_refine_ls_number_parameters 709
_refine_ls_number_reflns 9317
_refine_ls_number_restraints 9
_refine_ls_restrained_S_all 1.008
_refine_ls_R_factor_all 0.0534
_refine_ls_R_factor_gt 0.0338
_refine_ls_shift/su_max 0.001
_refine_ls_shift/su_mean 0.000
_refine_ls_structure_factor_coef Fsqd
_refine_ls_weighting_details 'calc w=1/[\s^2^(Fo^2^)+(0.0394P)^2^+0.0000P] where P=(Fo^2^+2Fc^2^)/3'
_refine_ls_weighting_scheme calc
_refine_ls_wR_factor_gt 0.0753
_refine_ls_wR_factor_ref 0.0802
_reflns_number_gt 6878
_reflns_number_total 9317
_reflns_threshold_expression >2sigma(I)
_cod_data_source_file ic0620982B2B-file002_7.cif
_cod_data_source_block 9
_cod_depositor_comments
;
The following automatic conversions were performed:

'_exptl_crystal_density_meas' value 'none' was changed to '?' - the
value is perceived as not measured.

Automatic conversion script
Id: cif_fix_values 3008 2015-01-20 13:52:24Z robertas 
;
_cod_original_cell_volume 2665.6(4)
_cod_database_code 4327231

loop_
_symmetry_equiv_pos_as_xyz
'x, y, z'
'-x, -y, -z'

loop_
_atom_site_label
_atom_site_type_symbol
_atom_site_fract_x
_atom_site_fract_y
_atom_site_fract_z
_atom_site_U_iso_or_equiv
_atom_site_adp_type
_atom_site_occupancy
_atom_site_symmetry_multiplicity
_atom_site_calc_flag
_atom_site_refinement_flags
Cd1 Cd 0.48384(2) 0.36614(2) 0.378072(10) 0.02893(8) Uani 1 1 d .
Cd2 Cd 1.00235(2) -0.41343(2) 0.114563(10) 0.02846(8) Uani 1 1 d .
O1 O 1.1688(2) -0.5071(3) 0.04096(12) 0.0526(7) Uani 1 1 d .
O2 O 1.2102(2) -0.3823(3) 0.09521(13) 0.0602(8) Uani 1 1 d .
O3 O 0.8199(2) -0.3210(2) 0.18200(11) 0.0442(6) Uani 1 1 d .
O4 O 0.9990(2) -0.2799(2) 0.18865(12) 0.0502(7) Uani 1 1 d .
O5 O 0.6710(3) 0.2332(3) 0.33226(15) 0.0667(9) Uani 1 1 d .
O6 O 0.4970(3) 0.1850(3) 0.33388(14) 0.0681(9) Uani 1 1 d .
O7 O 0.2673(2) 0.3566(2) 0.39852(12) 0.0477(7) Uani 1 1 d .
O8 O 0.3150(2) 0.5045(2) 0.43097(11) 0.0425(6) Uani 1 1 d .
O9 O 0.8657(2) -0.5034(2) 0.07854(12) 0.0547(7) Uani 1 1 d .
H9A H 0.8557 -0.4976 0.0407 0.082 Uiso 1 1 d R
H9B H 0.8231 -0.5432 0.1023 0.082 Uiso 1 1 d R
O10 O 0.6305(3) 0.4700(3) 0.39345(12) 0.0511(7) Uani 1 1 d .
N1 N 0.9216(3) -0.4033(3) 0.82235(13) 0.0390(7) Uani 1 1 d .
N2 N 0.7348(4) 0.0415(3) 0.73895(14) 0.0622(11) Uani 1 1 d .
N3 N 0.6734(4) 0.1338(3) 0.69573(15) 0.0578(10) Uani 1 1 d .
N4 N 0.7102(3) -0.0411(3) 0.66027(12) 0.0325(7) Uani 1 1 d .
N5 N 0.7316(3) -0.1190(3) 0.61526(13) 0.0439(8) Uani 1 1 d .
H5A H 0.6834 -0.1647 0.6244 0.066 Uiso 1 1 d R
H5B H 0.8163 -0.1579 0.6190 0.066 Uiso 1 1 d R
N6 N 0.5228(3) 0.2709(3) 0.47930(13) 0.0348(7) Uani 1 1 d .
N7 N 0.4467(3) 0.5016(3) 0.28896(13) 0.0389(7) Uani 1 1 d .
N8 N 0.4775(3) 0.8289(4) 0.11813(18) 0.0783(14) Uani 1 1 d .
N9 N 0.4313(3) 0.9285(4) 0.07581(19) 0.0838(15) Uani 1 1 d .
N10 N 0.2713(2) 0.8769(3) 0.12396(12) 0.0315(7) Uani 1 1 d .
N11 N 0.1466(3) 0.8850(4) 0.1450(2) 0.0887(16) Uani 1 1 d D
H11B H 0.1264 0.8272 0.1247 0.133 Uiso 1 1 d RD
H11A H 0.0997 0.9632 0.1316 0.133 Uiso 1 1 d RD
N12 N 0.0927(3) 1.2501(3) -0.04226(13) 0.0371(7) Uani 1 1 d .
N13 N 0.8023(3) 0.5315(4) 0.35961(15) 0.0568(10) Uani 1 1 d .
C1 C 0.7836(4) -0.2852(4) 0.74597(19) 0.0544(12) Uani 1 1 d .
H1 H 0.7254 -0.2838 0.7179 0.065 Uiso 1 1 calc R
C2 C 0.8384(4) -0.3916(4) 0.78259(18) 0.0527(11) Uani 1 1 d .
H2 H 0.8138 -0.4601 0.7785 0.063 Uiso 1 1 calc R
C3 C 0.9542(6) -0.3033(4) 0.8260(2) 0.097(2) Uani 1 1 d .
H3 H 1.0156 -0.3081 0.8531 0.117 Uiso 1 1 calc R
C4 C 0.9023(6) -0.1926(4) 0.7920(2) 0.096(2) Uani 1 1 d .
H4 H 0.9273 -0.1250 0.7972 0.115 Uiso 1 1 calc R
C5 C 0.8152(3) -0.1826(3) 0.75112(15) 0.0369(9) Uani 1 1 d .
C6 C 0.7563(4) -0.0632(3) 0.71705(15) 0.0400(9) Uani 1 1 d .
C7 C 0.6613(3) 0.0816(3) 0.64875(16) 0.0375(9) Uani 1 1 d .
C8 C 0.6062(3) 0.1485(3) 0.59144(15) 0.0338(8) Uani 1 1 d .
C9 C 0.6296(3) 0.2572(3) 0.56974(16) 0.0397(9) Uani 1 1 d .
H9 H 0.6740 0.2915 0.5922 0.048 Uiso 1 1 calc R
C10 C 0.5857(3) 0.3142(3) 0.51401(16) 0.0392(9) Uani 1 1 d .
H10 H 0.6014 0.3882 0.4998 0.047 Uiso 1 1 calc R
C11 C 0.4924(3) 0.1706(3) 0.50264(16) 0.0400(9) Uani 1 1 d .
H11 H 0.4425 0.1418 0.4804 0.048 Uiso 1 1 calc R
C12 C 0.5316(3) 0.1059(3) 0.55891(16) 0.0392(9) Uani 1 1 d .
H12 H 0.5080 0.0361 0.5740 0.047 Uiso 1 1 calc R
C13 C 0.5213(3) 0.6250(4) 0.20649(16) 0.0442(10) Uani 1 1 d .
H13 H 0.5902 0.6414 0.1830 0.053 Uiso 1 1 calc R
C14 C 0.5414(4) 0.5310(4) 0.25310(17) 0.0502(11) Uani 1 1 d .
H14 H 0.6252 0.4850 0.2603 0.060 Uiso 1 1 calc R
C15 C 0.3277(3) 0.5693(3) 0.27651(16) 0.0389(9) Uani 1 1 d .
H15 H 0.2602 0.5515 0.3007 0.047 Uiso 1 1 calc R
C16 C 0.2995(3) 0.6638(3) 0.23002(16) 0.0407(9) Uani 1 1 d .
H16 H 0.2148 0.7062 0.2224 0.049 Uiso 1 1 calc R
C17 C 0.3975(3) 0.6955(3) 0.19463(15) 0.0318(8) Uani 1 1 d .
C18 C 0.3808(3) 0.7990(3) 0.14679(15) 0.0354(8) Uani 1 1 d .
C19 C 0.3065(3) 0.9568(3) 0.07998(16) 0.0414(9) Uani 1 1 d .
C20 C 0.2261(3) 1.0583(3) 0.03993(16) 0.0377(9) Uani 1 1 d .
C21 C 0.0935(4) 1.0985(4) 0.04312(19) 0.0554(12) Uani 1 1 d .
H21 H 0.0465 1.0618 0.0726 0.067 Uiso 1 1 calc R
C22 C 0.0332(4) 1.1942(4) 0.00163(18) 0.0531(12) Uani 1 1 d .
H22 H -0.0556 1.2214 0.0047 0.064 Uiso 1 1 calc R
C23 C 0.2204(3) 1.2107(3) -0.04476(17) 0.0440(10) Uani 1 1 d .
H23 H 0.2650 1.2485 -0.0750 0.053 Uiso 1 1 calc R
C24 C 0.2889(3) 1.1172(3) -0.00498(17) 0.0436(10) Uani 1 1 d .
H24 H 0.3778 1.0935 -0.0084 0.052 Uiso 1 1 calc R
C25 C 1.4261(4) -0.5740(4) -0.00773(18) 0.0507(11) Uani 1 1 d .
H25 H 1.3772 -0.6241 -0.0136 0.061 Uiso 1 1 calc R
C26 C 1.3750(3) -0.4781(4) 0.02670(16) 0.0396(9) Uani 1 1 d .
C27 C 1.4504(4) -0.4046(4) 0.03336(18) 0.0503(11) Uani 1 1 d .
H27 H 1.4172 -0.3390 0.0557 0.060 Uiso 1 1 calc R
C28 C 1.2428(3) -0.4535(4) 0.05577(16) 0.0405(10) Uani 1 1 d .
C29 C 0.2413(3) 0.4425(3) 0.42890(15) 0.0279(8) Uani 1 1 d .
C30 C 0.1160(3) 0.4725(3) 0.46557(15) 0.0313(8) Uani 1 1 d .
C31 C 0.0777(3) 0.5745(3) 0.49626(16) 0.0362(9) Uani 1 1 d .
H31 H 0.1297 0.6254 0.4938 0.043 Uiso 1 1 calc R
C32 C 0.0360(3) 0.3988(3) 0.46983(17) 0.0391(9) Uani 1 1 d .
H32 H 0.0598 0.3301 0.4494 0.047 Uiso 1 1 calc R
C33 C 0.8818(4) -0.2587(3) 0.19907(15) 0.0347(9) Uani 1 1 d .
C34 C 0.8111(3) -0.1494(3) 0.23127(16) 0.0375(9) Uani 1 1 d .
C35 C 0.8761(4) -0.0797(4) 0.25243(19) 0.0550(12) Uani 1 1 d .
H35 H 0.9648 -0.1018 0.2477 0.066 Uiso 1 1 calc R
C36 C 0.8128(4) 0.0214(4) 0.2803(2) 0.0578(12) Uani 1 1 d .
H36 H 0.8590 0.0671 0.2939 0.069 Uiso 1 1 calc R
C37 C 0.6807(3) 0.0563(3) 0.28849(16) 0.0376(9) Uani 1 1 d .
C38 C 0.6110(4) 0.1660(4) 0.32015(16) 0.0391(9) Uani 1 1 d .
C39 C 0.6155(3) -0.0141(4) 0.26843(18) 0.0472(10) Uani 1 1 d .
H39 H 0.5270 0.0062 0.2745 0.057 Uiso 1 1 calc R
C40 C 0.6799(3) -0.1148(4) 0.23937(18) 0.0478(10) Uani 1 1 d .
H40 H 0.6338 -0.1597 0.2251 0.057 Uiso 1 1 calc R
C41 C 0.9257(4) 0.5017(6) 0.3264(2) 0.0909(19) Uani 1 1 d .
H41A H 0.9574 0.4151 0.3259 0.136 Uiso 1 1 calc R
H41B H 0.9847 0.5287 0.3460 0.136 Uiso 1 1 calc R
H41C H 0.9167 0.5417 0.2854 0.136 Uiso 1 1 calc R
C42 C 0.7504(6) 0.6483(5) 0.3793(3) 0.101(2) Uani 1 1 d .
H42A H 0.6977 0.7023 0.3487 0.152 Uiso 1 1 calc R
H42B H 0.8187 0.6801 0.3860 0.152 Uiso 1 1 calc R
H42C H 0.6998 0.6417 0.4166 0.152 Uiso 1 1 calc R
C43 C 0.7373(4) 0.4514(4) 0.36872(18) 0.0541(11) Uani 1 1 d .
H43 H 0.7753 0.3756 0.3554 0.065 Uiso 1 1 calc R
O11 O 0.9886(4) 1.1628(4) 0.3976(2) 0.1173(16) Uani 1 1 d .
N14 N 0.9128(3) 0.9999(4) 0.42727(18) 0.0690(11) Uani 1 1 d .
C44 C 1.0295(5) 0.9125(5) 0.4109(3) 0.113(2) Uani 1 1 d .
H44A H 1.0850 0.9538 0.3870 0.170 Uiso 1 1 calc R
H44B H 1.0115 0.8566 0.3876 0.170 Uiso 1 1 calc R
H44C H 1.0704 0.8684 0.4471 0.170 Uiso 1 1 calc R
C45 C 0.8053(5) 0.9559(6) 0.4499(3) 0.109(2) Uani 1 1 d .
H45A H 0.7316 1.0239 0.4559 0.163 Uiso 1 1 calc R
H45B H 0.8247 0.9048 0.4878 0.163 Uiso 1 1 calc R
H45C H 0.7881 0.9097 0.4209 0.163 Uiso 1 1 calc R
C46 C 0.9048(5) 1.1179(6) 0.4188(2) 0.0816(16) Uani 1 1 d .
H46 H 0.8271 1.1714 0.4304 0.098 Uiso 1 1 calc R
O12 O 0.7647(6) 0.3106(6) 0.1175(3) 0.188(3) Uani 1 1 d D
N15 N 0.6097(4) 0.2242(5) 0.1228(2) 0.0858(14) Uani 1 1 d D
C47 C 0.6872(10) 0.1210(7) 0.0962(4) 0.209(5) Uani 1 1 d D
H47A H 0.7751 0.1200 0.0949 0.313 Uiso 1 1 calc R
H47B H 0.6620 0.1249 0.0556 0.313 Uiso 1 1 calc R
H47C H 0.6770 0.0481 0.1201 0.313 Uiso 1 1 calc R
C48 C 0.4815(6) 0.2282(10) 0.1371(4) 0.258(7) Uani 1 1 d D
H48A H 0.4448 0.2862 0.1654 0.386 Uiso 1 1 calc R
H48B H 0.4769 0.1490 0.1551 0.386 Uiso 1 1 calc R
H48C H 0.4351 0.2522 0.1007 0.386 Uiso 1 1 calc R
C49 C 0.6565(8) 0.3119(6) 0.1307(3) 0.133(3) Uani 1 1 d D
H49 H 0.6023 0.3791 0.1475 0.160 Uiso 1 1 calc R

loop_
_atom_site_aniso_label
_atom_site_aniso_U_11
_atom_site_aniso_U_22
_atom_site_aniso_U_33
_atom_site_aniso_U_23
_atom_site_aniso_U_13
_atom_site_aniso_U_12
Cd1 0.02949(15) 0.02641(16) 0.02704(14) -0.00189(11) -0.00002(10) -0.00345(11)
Cd2 0.02755(14) 0.02600(16) 0.02770(14) -0.00167(11) -0.00211(10) -0.00216(11)
O1 0.0370(15) 0.078(2) 0.0451(16) -0.0144(15) 0.0055(13) -0.0185(15)
O2 0.0374(16) 0.084(2) 0.0617(19) -0.0375(18) 0.0129(14) -0.0135(15)
O3 0.0410(15) 0.0408(17) 0.0510(16) -0.0163(13) 0.0021(12) -0.0086(13)
O4 0.0346(15) 0.0486(18) 0.0668(19) -0.0260(14) 0.0138(13) -0.0077(13)
O5 0.0491(18) 0.057(2) 0.098(2) -0.0416(18) 0.0052(16) -0.0086(16)
O6 0.0420(17) 0.062(2) 0.101(3) -0.0453(19) 0.0180(16) -0.0056(15)
O7 0.0385(15) 0.0462(18) 0.0614(18) -0.0272(14) 0.0124(13) -0.0118(13)
O8 0.0387(14) 0.0391(16) 0.0531(16) -0.0157(13) 0.0112(12) -0.0158(13)
O9 0.0684(19) 0.061(2) 0.0448(16) 0.0023(14) -0.0178(14) -0.0333(16)
O10 0.0524(18) 0.0561(19) 0.0512(17) -0.0085(14) 0.0052(14) -0.0269(15)
N1 0.0456(18) 0.0315(19) 0.0362(17) 0.0036(14) -0.0120(14) -0.0063(14)
N2 0.108(3) 0.031(2) 0.042(2) -0.0044(16) -0.031(2) -0.0032(19)
N3 0.099(3) 0.028(2) 0.044(2) 0.0002(16) -0.0323(19) -0.0068(18)
N4 0.0434(17) 0.0242(17) 0.0306(16) -0.0030(13) -0.0081(13) -0.0092(13)
N5 0.063(2) 0.0326(19) 0.0362(18) -0.0072(15) -0.0093(16) -0.0108(16)
N6 0.0401(17) 0.0286(18) 0.0353(17) -0.0013(13) -0.0070(14) -0.0089(14)
N7 0.0417(18) 0.0374(19) 0.0307(16) 0.0043(14) -0.0011(14) -0.0055(15)
N8 0.035(2) 0.088(3) 0.089(3) 0.053(2) -0.010(2) -0.011(2)
N9 0.034(2) 0.091(3) 0.098(3) 0.059(3) -0.003(2) -0.010(2)
N10 0.0282(16) 0.0317(18) 0.0336(17) 0.0025(13) -0.0025(13) -0.0102(14)
N11 0.0282(19) 0.074(3) 0.139(4) 0.061(3) -0.012(2) -0.0109(19)
N12 0.0328(17) 0.0362(19) 0.0373(18) 0.0059(14) -0.0004(13) -0.0077(14)
N13 0.059(2) 0.065(3) 0.052(2) 0.0070(19) -0.0021(18) -0.033(2)
C1 0.066(3) 0.043(3) 0.058(3) 0.012(2) -0.036(2) -0.021(2)
C2 0.068(3) 0.038(3) 0.058(3) 0.011(2) -0.026(2) -0.026(2)
C3 0.151(5) 0.040(3) 0.115(5) 0.021(3) -0.102(4) -0.034(3)
C4 0.155(5) 0.040(3) 0.105(4) 0.021(3) -0.092(4) -0.038(3)
C5 0.048(2) 0.031(2) 0.029(2) -0.0013(16) -0.0072(17) -0.0063(17)
C6 0.056(2) 0.031(2) 0.029(2) -0.0002(17) -0.0085(17) -0.0050(18)
C7 0.053(2) 0.023(2) 0.036(2) -0.0041(16) -0.0099(17) -0.0063(17)
C8 0.045(2) 0.023(2) 0.0316(19) -0.0041(15) -0.0042(16) -0.0065(16)
C9 0.054(2) 0.029(2) 0.036(2) -0.0014(16) -0.0134(18) -0.0101(18)
C10 0.048(2) 0.030(2) 0.038(2) -0.0009(17) -0.0063(18) -0.0086(17)
C11 0.044(2) 0.034(2) 0.042(2) -0.0039(18) -0.0130(18) -0.0086(18)
C12 0.051(2) 0.030(2) 0.039(2) 0.0018(17) -0.0087(18) -0.0166(18)
C13 0.038(2) 0.050(3) 0.036(2) 0.0099(18) 0.0038(17) -0.0090(19)
C14 0.042(2) 0.054(3) 0.040(2) 0.0118(19) -0.0024(18) -0.001(2)
C15 0.037(2) 0.041(2) 0.040(2) 0.0045(18) -0.0033(17) -0.0172(18)
C16 0.035(2) 0.038(2) 0.046(2) 0.0053(18) -0.0077(17) -0.0090(17)
C17 0.037(2) 0.032(2) 0.0279(18) -0.0037(15) -0.0029(15) -0.0120(16)
C18 0.0311(19) 0.036(2) 0.033(2) 0.0043(16) -0.0015(16) -0.0049(17)
C19 0.032(2) 0.044(2) 0.039(2) 0.0105(18) 0.0027(16) -0.0065(18)
C20 0.037(2) 0.034(2) 0.036(2) 0.0042(16) -0.0014(16) -0.0059(17)
C21 0.038(2) 0.061(3) 0.055(3) 0.026(2) -0.0007(19) -0.011(2)
C22 0.029(2) 0.058(3) 0.057(3) 0.019(2) -0.0009(19) -0.0032(19)
C23 0.033(2) 0.045(2) 0.046(2) 0.0155(19) -0.0016(17) -0.0109(18)
C24 0.029(2) 0.043(2) 0.050(2) 0.0109(19) -0.0011(17) -0.0053(17)
C25 0.040(2) 0.061(3) 0.056(3) -0.021(2) 0.004(2) -0.018(2)
C26 0.029(2) 0.054(3) 0.032(2) -0.0111(18) -0.0003(16) -0.0042(18)
C27 0.039(2) 0.057(3) 0.058(3) -0.031(2) 0.0080(19) -0.010(2)
C28 0.029(2) 0.056(3) 0.030(2) -0.0047(19) -0.0044(16) -0.0029(19)
C29 0.0275(18) 0.0224(19) 0.0330(19) -0.0024(15) -0.0036(15) -0.0058(15)
C30 0.0337(19) 0.025(2) 0.035(2) -0.0067(15) 0.0016(15) -0.0068(16)
C31 0.033(2) 0.031(2) 0.048(2) -0.0120(17) 0.0044(17) -0.0129(16)
C32 0.035(2) 0.031(2) 0.053(2) -0.0228(18) 0.0075(17) -0.0063(17)
C33 0.041(2) 0.033(2) 0.0258(19) -0.0019(16) 0.0044(16) -0.0063(18)
C34 0.036(2) 0.037(2) 0.037(2) -0.0107(17) 0.0027(16) -0.0038(17)
C35 0.027(2) 0.066(3) 0.074(3) -0.038(3) 0.014(2) -0.008(2)
C36 0.042(2) 0.062(3) 0.079(3) -0.044(3) 0.008(2) -0.017(2)
C37 0.037(2) 0.039(2) 0.035(2) -0.0100(17) 0.0034(16) -0.0067(17)
C38 0.041(2) 0.034(2) 0.040(2) -0.0100(18) 0.0004(18) -0.0057(18)
C39 0.031(2) 0.047(3) 0.062(3) -0.020(2) 0.0052(19) -0.0050(19)
C40 0.036(2) 0.045(3) 0.065(3) -0.023(2) -0.001(2) -0.0090(19)
C41 0.064(3) 0.137(6) 0.070(4) 0.016(3) 0.002(3) -0.042(4)
C42 0.139(6) 0.074(4) 0.105(5) -0.009(4) 0.001(4) -0.055(4)
C43 0.058(3) 0.056(3) 0.048(3) 0.000(2) -0.007(2) -0.018(2)
O11 0.082(3) 0.085(3) 0.191(5) -0.008(3) -0.020(3) -0.035(3)
N14 0.049(2) 0.069(3) 0.085(3) -0.008(2) -0.001(2) -0.013(2)
C44 0.072(4) 0.076(5) 0.168(6) -0.006(4) 0.010(4) 0.006(3)
C45 0.086(4) 0.117(6) 0.114(5) 0.021(4) 0.015(4) -0.039(4)
C46 0.068(4) 0.084(5) 0.088(4) -0.023(3) -0.012(3) -0.007(3)
O12 0.167(5) 0.204(6) 0.233(7) 0.092(5) -0.090(5) -0.143(5)
N15 0.094(4) 0.097(4) 0.075(3) 0.014(3) -0.007(3) -0.051(3)
C47 0.323(14) 0.110(8) 0.175(9) -0.038(7) 0.046(9) -0.045(8)
C48 0.109(6) 0.373(17) 0.253(12) 0.190(11) -0.030(7) -0.115(9)
C49 0.165(8) 0.128(7) 0.115(6) 0.033(5) -0.047(6) -0.066(7)

loop_
_atom_type_symbol
_atom_type_description
_atom_type_scat_dispersion_real
_atom_type_scat_dispersion_imag
_atom_type_scat_source
C C 0.0033 0.0016 'International Tables Vol C Tables 4.2.6.8 and 6.1.1.4'
H H 0.0000 0.0000 'International Tables Vol C Tables 4.2.6.8 and 6.1.1.4'
N N 0.0061 0.0033 'International Tables Vol C Tables 4.2.6.8 and 6.1.1.4'
O O 0.0106 0.0060 'International Tables Vol C Tables 4.2.6.8 and 6.1.1.4'
Cd Cd -0.8075 1.2024 'International Tables Vol C Tables 4.2.6.8 and 6.1.1.4'

loop_
_geom_angle_atom_site_label_1
_geom_angle_atom_site_label_2
_geom_angle_atom_site_label_3
_geom_angle
_geom_angle_site_symmetry_1
_geom_angle_site_symmetry_3
N7 Cd1 O10 83.91(10) . .
N7 Cd1 N6 165.95(10) . .
O10 Cd1 N6 85.40(10) . .
N7 Cd1 O8 90.24(9) . .
O10 Cd1 O8 91.48(9) . .
N6 Cd1 O8 80.94(9) . .
N7 Cd1 O6 97.05(11) . .
O10 Cd1 O6 135.12(10) . .
N6 Cd1 O6 96.96(11) . .
O8 Cd1 O6 133.26(9) . .
N7 Cd1 O5 92.15(11) . .
O10 Cd1 O5 82.25(10) . .
N6 Cd1 O5 95.41(10) . .
O8 Cd1 O5 173.01(10) . .
O6 Cd1 O5 52.88(10) . .
N7 Cd1 O7 96.64(10) . .
O10 Cd1 O7 145.05(9) . .
N6 Cd1 O7 86.95(9) . .
O8 Cd1 O7 53.61(8) . .
O6 Cd1 O7 79.66(9) . .
O5 Cd1 O7 132.47(10) . .
N7 Cd1 C29 96.07(10) . .
O10 Cd1 C29 118.25(10) . .
N6 Cd1 C29 81.03(9) . .
O8 Cd1 C29 26.98(9) . .
O6 Cd1 C29 106.31(10) . .
O5 Cd1 C29 158.56(11) . .
O7 Cd1 C29 26.80(9) . .
N7 Cd1 C38 94.91(11) . .
O10 Cd1 C38 108.81(11) . .
N6 Cd1 C38 97.15(10) . .
O8 Cd1 C38 159.46(11) . .
O6 Cd1 C38 26.32(10) . .
O5 Cd1 C38 26.56(10) . .
O7 Cd1 C38 105.96(10) . .
C29 Cd1 C38 132.48(11) . .
O9 Cd2 N1 86.77(10) . 2_746
O9 Cd2 N12 82.77(10) . 2_665
N1 Cd2 N12 169.32(10) 2_746 2_665
O9 Cd2 O2 142.33(9) . .
N1 Cd2 O2 93.60(11) 2_746 .
N12 Cd2 O2 93.37(10) 2_665 .
O9 Cd2 O4 139.04(9) . .
N1 Cd2 O4 96.73(10) 2_746 .
N12 Cd2 O4 92.59(10) 2_665 .
O2 Cd2 O4 78.39(9) . .
O9 Cd2 O1 89.15(10) . .
N1 Cd2 O1 85.05(10) 2_746 .
N12 Cd2 O1 92.63(10) 2_665 .
O2 Cd2 O1 53.48(9) . .
O4 Cd2 O1 131.79(9) . .
O9 Cd2 O3 85.76(9) . .
N1 Cd2 O3 96.88(9) 2_746 .
N12 Cd2 O3 84.52(9) 2_665 .
O2 Cd2 O3 131.35(9) . .
O4 Cd2 O3 53.28(8) . .
O1 Cd2 O3 174.44(9) . .
O9 Cd2 C33 112.46(11) . .
N1 Cd2 C33 100.94(10) 2_746 .
N12 Cd2 C33 85.12(10) 2_665 .
O2 Cd2 C33 104.45(10) . .
O4 Cd2 C33 26.77(9) . .
O1 Cd2 C33 157.72(11) . .
O3 Cd2 C33 26.89(9) . .
C28 O1 Cd2 91.5(2) . .
C28 O2 Cd2 93.3(2) . .
C33 O3 Cd2 90.1(2) . .
C33 O4 Cd2 92.3(2) . .
C38 O5 Cd1 92.5(2) . .
C38 O6 Cd1 92.9(2) . .
C29 O7 Cd1 91.2(2) . .
C29 O8 Cd1 91.8(2) . .
Cd2 O9 H9A 121.1 . .
Cd2 O9 H9B 122.0 . .
H9A O9 H9B 116.9 . .
C43 O10 Cd1 124.1(3) . .
C2 N1 C3 115.1(3) . .
C2 N1 Cd2 121.1(3) . 2_746
C3 N1 Cd2 123.7(3) . 2_746
C6 N2 N3 107.9(3) . .
C7 N3 N2 106.9(3) . .
C7 N4 C6 105.9(3) . .
C7 N4 N5 123.0(3) . .
C6 N4 N5 129.5(3) . .
N4 N5 H5A 107.6 . .
N4 N5 H5B 100.3 . .
H5A N5 H5B 114.5 . .
C10 N6 C11 116.7(3) . .
C10 N6 Cd1 119.3(2) . .
C11 N6 Cd1 123.9(2) . .
C15 N7 C14 116.1(3) . .
C15 N7 Cd1 120.2(2) . .
C14 N7 Cd1 122.8(2) . .
C18 N8 N9 108.2(3) . .
C19 N9 N8 107.8(3) . .
C19 N10 C18 106.8(3) . .
C19 N10 N11 125.0(3) . .
C18 N10 N11 127.8(3) . .
N10 N11 H11B 103.0 . .
N10 N11 H11A 105.3 . .
H11B N11 H11A 111.2 . .
C22 N12 C23 116.4(3) . .
C22 N12 Cd2 126.8(2) . 2_665
C23 N12 Cd2 116.8(2) . 2_665
C43 N13 C42 120.7(4) . .
C43 N13 C41 119.4(4) . .
C42 N13 C41 119.8(4) . .
C5 C1 C2 119.5(4) . .
C5 C1 H1 120.2 . .
C2 C1 H1 120.2 . .
N1 C2 C1 124.9(4) . .
N1 C2 H2 117.6 . .
C1 C2 H2 117.6 . .
N1 C3 C4 123.8(4) . .
N1 C3 H3 118.1 . .
C4 C3 H3 118.1 . .
C5 C4 C3 119.9(4) . .
C5 C4 H4 120.1 . .
C3 C4 H4 120.1 . .
C4 C5 C1 116.7(4) . .
C4 C5 C6 119.5(4) . .
C1 C5 C6 123.7(3) . .
N2 C6 N4 109.0(3) . .
N2 C6 C5 123.8(3) . .
N4 C6 C5 127.1(3) . .
N3 C7 N4 110.2(3) . .
N3 C7 C8 124.3(3) . .
N4 C7 C8 125.4(3) . .
C9 C8 C12 118.8(3) . .
C9 C8 C7 118.9(3) . .
C12 C8 C7 122.3(3) . .
C8 C9 C10 118.3(3) . .
C8 C9 H9 120.8 . .
C10 C9 H9 120.8 . .
N6 C10 C9 124.4(4) . .
N6 C10 H10 117.8 . .
C9 C10 H10 117.8 . .
N6 C11 C12 123.3(3) . .
N6 C11 H11 118.4 . .
C12 C11 H11 118.4 . .
C8 C12 C11 118.1(3) . .
C8 C12 H12 121.0 . .
C11 C12 H12 121.0 . .
C14 C13 C17 119.5(3) . .
C14 C13 H13 120.2 . .
C17 C13 H13 120.2 . .
N7 C14 C13 123.7(3) . .
N7 C14 H14 118.2 . .
C13 C14 H14 118.2 . .
N7 C15 C16 123.7(3) . .
N7 C15 H15 118.2 . .
C16 C15 H15 118.2 . .
C15 C16 C17 119.7(3) . .
C15 C16 H16 120.2 . .
C17 C16 H16 120.2 . .
C16 C17 C13 117.2(3) . .
C16 C17 C18 125.0(3) . .
C13 C17 C18 117.7(3) . .
N8 C18 N10 108.7(3) . .
N8 C18 C17 121.9(3) . .
N10 C18 C17 129.4(3) . .
N9 C19 N10 108.5(3) . .
N9 C19 C20 122.0(3) . .
N10 C19 C20 129.4(3) . .
C24 C20 C21 117.4(3) . .
C24 C20 C19 116.7(3) . .
C21 C20 C19 125.9(3) . .
C22 C21 C20 118.4(4) . .
C22 C21 H21 120.8 . .
C20 C21 H21 120.8 . .
N12 C22 C21 124.6(3) . .
N12 C22 H22 117.7 . .
C21 C22 H22 117.7 . .
N12 C23 C24 123.2(3) . .
N12 C23 H23 118.4 . .
C24 C23 H23 118.4 . .
C23 C24 C20 120.0(3) . .
C23 C24 H24 120.0 . .
C20 C24 H24 120.0 . .
C27 C25 C26 120.3(4) 2_845 .
C27 C25 H25 119.8 2_845 .
C26 C25 H25 119.8 . .
C27 C26 C25 117.9(3) . .
C27 C26 C28 120.4(4) . .
C25 C26 C28 121.7(4) . .
C26 C27 C25 121.8(4) . 2_845
C26 C27 H27 119.1 . .
C25 C27 H27 119.1 2_845 .
O2 C28 O1 121.7(3) . .
O2 C28 C26 119.0(4) . .
O1 C28 C26 119.2(3) . .
O7 C29 O8 122.6(3) . .
O7 C29 C30 118.7(3) . .
O8 C29 C30 118.7(3) . .
O7 C29 Cd1 61.95(18) . .
O8 C29 Cd1 61.26(17) . .
C30 C29 Cd1 171.2(2) . .
C31 C30 C32 118.2(3) . .
C31 C30 C29 120.8(3) . .
C32 C30 C29 121.0(3) . .
C32 C31 C30 120.8(3) 2_566 .
C32 C31 H31 119.6 2_566 .
C30 C31 H31 119.6 . .
C31 C32 C30 121.0(3) 2_566 .
C31 C32 H32 119.5 2_566 .
C30 C32 H32 119.5 . .
O4 C33 O3 122.6(3) . .
O4 C33 C34 118.4(3) . .
O3 C33 C34 118.9(3) . .
O4 C33 Cd2 60.97(18) . .
O3 C33 Cd2 63.04(18) . .
C34 C33 Cd2 165.3(2) . .
C40 C34 C35 117.8(3) . .
C40 C34 C33 121.2(3) . .
C35 C34 C33 121.0(3) . .
C36 C35 C34 121.5(4) . .
C36 C35 H35 119.2 . .
C34 C35 H35 119.2 . .
C35 C36 C37 120.7(4) . .
C35 C36 H36 119.7 . .
C37 C36 H36 119.7 . .
C39 C37 C36 118.1(3) . .
C39 C37 C38 121.1(3) . .
C36 C37 C38 120.8(3) . .
O6 C38 O5 121.7(4) . .
O6 C38 C37 119.2(4) . .
O5 C38 C37 119.1(3) . .
O6 C38 Cd1 60.8(2) . .
O5 C38 Cd1 60.9(2) . .
C37 C38 Cd1 179.9(3) . .
C37 C39 C40 120.9(3) . .
C37 C39 H39 119.6 . .
C40 C39 H39 119.6 . .
C34 C40 C39 121.0(4) . .
C34 C40 H40 119.5 . .
C39 C40 H40 119.5 . .
N13 C41 H41A 109.5 . .
N13 C41 H41B 109.5 . .
H41A C41 H41B 109.5 . .
N13 C41 H41C 109.5 . .
H41A C41 H41C 109.5 . .
H41B C41 H41C 109.5 . .
N13 C42 H42A 109.5 . .
N13 C42 H42B 109.5 . .
H42A C42 H42B 109.5 . .
N13 C42 H42C 109.5 . .
H42A C42 H42C 109.5 . .
H42B C42 H42C 109.5 . .
O10 C43 N13 124.3(4) . .
O10 C43 H43 117.8 . .
N13 C43 H43 117.8 . .
C46 N14 C44 119.7(5) . .
C46 N14 C45 122.4(5) . .
C44 N14 C45 117.9(5) . .
N14 C44 H44A 109.5 . .
N14 C44 H44B 109.5 . .
H44A C44 H44B 109.5 . .
N14 C44 H44C 109.5 . .
H44A C44 H44C 109.5 . .
H44B C44 H44C 109.5 . .
N14 C45 H45A 109.5 . .
N14 C45 H45B 109.5 . .
H45A C45 H45B 109.5 . .
N14 C45 H45C 109.5 . .
H45A C45 H45C 109.5 . .
H45B C45 H45C 109.5 . .
O11 C46 N14 126.6(6) . .
O11 C46 H46 116.7 . .
N14 C46 H46 116.7 . .
C49 N15 C48 123.2(7) . .
C49 N15 C47 120.5(6) . .
C48 N15 C47 116.3(7) . .
N15 C47 H47A 109.5 . .
N15 C47 H47B 109.5 . .
H47A C47 H47B 109.5 . .
N15 C47 H47C 109.5 . .
H47A C47 H47C 109.5 . .
H47B C47 H47C 109.5 . .
N15 C48 H48A 109.5 . .
N15 C48 H48B 109.5 . .
H48A C48 H48B 109.5 . .
N15 C48 H48C 109.5 . .
H48A C48 H48C 109.5 . .
H48B C48 H48C 109.5 . .
O12 C49 N15 123.7(8) . .
O12 C49 H49 118.1 . .
N15 C49 H49 118.1 . .

loop_
_geom_bond_atom_site_label_1
_geom_bond_atom_site_label_2
_geom_bond_distance
_geom_bond_site_symmetry_2
Cd1 N7 2.328(3) .
Cd1 O10 2.355(3) .
Cd1 N6 2.376(3) .
Cd1 O8 2.396(2) .
Cd1 O6 2.405(3) .
Cd1 O5 2.407(3) .
Cd1 O7 2.411(2) .
Cd1 C29 2.732(3) .
Cd1 C38 2.751(4) .
Cd2 O9 2.322(2) .
Cd2 N1 2.337(3) 2_746
Cd2 N12 2.345(3) 2_665
Cd2 O2 2.406(3) .
Cd2 O4 2.409(2) .
Cd2 O1 2.441(2) .
Cd2 O3 2.454(2) .
Cd2 C33 2.753(3) .
O1 C28 1.252(4) .
O2 C28 1.245(4) .
O3 C33 1.245(4) .
O4 C33 1.241(4) .
O5 C38 1.231(4) .
O6 C38 1.221(4) .
O7 C29 1.232(4) .
O8 C29 1.240(4) .
O9 H9A 0.8500 .
O9 H9B 0.8500 .
O10 C43 1.219(5) .
N1 C2 1.296(4) .
N1 C3 1.325(5) .
N1 Cd2 2.337(3) 2_746
N2 C6 1.320(5) .
N2 N3 1.382(4) .
N3 C7 1.316(4) .
N4 C7 1.355(4) .
N4 C6 1.366(4) .
N4 N5 1.401(4) .
N5 H5A 0.8475 .
N5 H5B 0.9093 .
N6 C10 1.321(4) .
N6 C11 1.325(4) .
N7 C15 1.338(4) .
N7 C14 1.346(5) .
N8 C18 1.298(4) .
N8 N9 1.377(5) .
N9 C19 1.308(5) .
N10 C19 1.358(4) .
N10 C18 1.359(4) .
N10 N11 1.385(4) .
N11 H11B 0.9476 .
N11 H11A 0.9194 .
N12 C22 1.322(4) .
N12 C23 1.337(4) .
N12 Cd2 2.345(3) 2_665
N13 C43 1.314(5) .
N13 C42 1.418(7) .
N13 C41 1.451(5) .
C1 C5 1.357(5) .
C1 C2 1.377(5) .
C1 H1 0.9300 .
C2 H2 0.9300 .
C3 C4 1.378(6) .
C3 H3 0.9300 .
C4 C5 1.350(5) .
C4 H4 0.9300 .
C5 C6 1.469(5) .
C7 C8 1.472(5) .
C8 C9 1.370(5) .
C8 C12 1.377(5) .
C9 C10 1.374(5) .
C9 H9 0.9300 .
C10 H10 0.9300 .
C11 C12 1.396(5) .
C11 H11 0.9300 .
C12 H12 0.9300 .
C13 C14 1.371(5) .
C13 C17 1.387(5) .
C13 H13 0.9300 .
C14 H14 0.9300 .
C15 C16 1.375(5) .
C15 H15 0.9300 .
C16 C17 1.380(5) .
C16 H16 0.9300 .
C17 C18 1.461(5) .
C19 C20 1.475(5) .
C20 C24 1.375(5) .
C20 C21 1.388(5) .
C21 C22 1.376(5) .
C21 H21 0.9300 .
C22 H22 0.9300 .
C23 C24 1.371(5) .
C23 H23 0.9300 .
C24 H24 0.9300 .
C25 C27 1.385(5) 2_845
C25 C26 1.388(5) .
C25 H25 0.9300 .
C26 C27 1.384(5) .
C26 C28 1.495(5) .
C27 C25 1.385(5) 2_845
C27 H27 0.9300 .
C29 C30 1.504(5) .
C30 C31 1.386(5) .
C30 C32 1.386(5) .
C31 C32 1.371(5) 2_566
C31 H31 0.9300 .
C32 C31 1.371(5) 2_566
C32 H32 0.9300 .
C33 C34 1.512(5) .
C34 C40 1.376(5) .
C34 C35 1.380(5) .
C35 C36 1.371(5) .
C35 H35 0.9300 .
C36 C37 1.385(5) .
C36 H36 0.9300 .
C37 C39 1.376(5) .
C37 C38 1.507(5) .
C39 C40 1.384(5) .
C39 H39 0.9300 .
C40 H40 0.9300 .
C41 H41A 0.9600 .
C41 H41B 0.9600 .
C41 H41C 0.9600 .
C42 H42A 0.9600 .
C42 H42B 0.9600 .
C42 H42C 0.9600 .
C43 H43 0.9300 .
O11 C46 1.215(6) .
N14 C46 1.330(7) .
N14 C44 1.427(6) .
N14 C45 1.442(6) .
C44 H44A 0.9600 .
C44 H44B 0.9600 .
C44 H44C 0.9600 .
C45 H45A 0.9600 .
C45 H45B 0.9600 .
C45 H45C 0.9600 .
C46 H46 0.9300 .
O12 C49 1.193(8) .
N15 C49 1.307(6) .
N15 C48 1.401(6) .
N15 C47 1.416(6) .
C47 H47A 0.9600 .
C47 H47B 0.9600 .
C47 H47C 0.9600 .
C48 H48A 0.9600 .
C48 H48B 0.9600 .
C48 H48C 0.9600 .
C49 H49 0.9300 .

loop_
_geom_torsion_atom_site_label_1
_geom_torsion_atom_site_label_2
_geom_torsion_atom_site_label_3
_geom_torsion_atom_site_label_4
_geom_torsion
_geom_torsion_site_symmetry_1
_geom_torsion_site_symmetry_4
O9 Cd2 O1 C28 175.5(2) . .
N1 Cd2 O1 C28 -97.7(2) 2_746 .
N12 Cd2 O1 C28 92.8(2) 2_665 .
O2 Cd2 O1 C28 0.5(2) . .
O4 Cd2 O1 C28 -3.1(3) . .
C33 Cd2 O1 C28 9.2(4) . .
O9 Cd2 O2 C28 -8.8(3) . .
N1 Cd2 O2 C28 80.6(2) 2_746 .
N12 Cd2 O2 C28 -91.3(2) 2_665 .
O4 Cd2 O2 C28 176.7(3) . .
O1 Cd2 O2 C28 -0.5(2) . .
O3 Cd2 O2 C28 -177.0(2) . .
C33 Cd2 O2 C28 -177.1(2) . .
O9 Cd2 O3 C33 -173.1(2) . .
N1 Cd2 O3 C33 100.6(2) 2_746 .
N12 Cd2 O3 C33 -90.0(2) 2_665 .
O2 Cd2 O3 C33 -0.3(3) . .
O4 Cd2 O3 C33 7.4(2) . .
O9 Cd2 O4 C33 -8.1(3) . .
N1 Cd2 O4 C33 -101.0(2) 2_746 .
N12 Cd2 O4 C33 73.8(2) 2_665 .
O2 Cd2 O4 C33 166.7(2) . .
O1 Cd2 O4 C33 169.7(2) . .
O3 Cd2 O4 C33 -7.4(2) . .
N7 Cd1 O5 C38 -96.7(3) . .
O10 Cd1 O5 C38 179.8(3) . .
N6 Cd1 O5 C38 95.2(3) . .
O6 Cd1 O5 C38 0.5(2) . .
O7 Cd1 O5 C38 4.3(3) . .
C29 Cd1 O5 C38 16.0(4) . .
N7 Cd1 O6 C38 86.8(3) . .
O10 Cd1 O6 C38 -1.6(3) . .
N6 Cd1 O6 C38 -92.1(3) . .
O8 Cd1 O6 C38 -176.1(2) . .
O5 Cd1 O6 C38 -0.5(2) . .
O7 Cd1 O6 C38 -177.7(3) . .
C29 Cd1 O6 C38 -174.7(2) . .
N7 Cd1 O7 C29 -90.3(2) . .
O10 Cd1 O7 C29 -1.4(3) . .
N6 Cd1 O7 C29 76.1(2) . .
O8 Cd1 O7 C29 -4.93(19) . .
O6 Cd1 O7 C29 173.7(2) . .
O5 Cd1 O7 C29 170.6(2) . .
C38 Cd1 O7 C29 172.6(2) . .
N7 Cd1 O8 C29 103.0(2) . .
O10 Cd1 O8 C29 -173.1(2) . .
N6 Cd1 O8 C29 -88.0(2) . .
O6 Cd1 O8 C29 3.1(3) . .
O7 Cd1 O8 C29 4.90(19) . .
C38 Cd1 O8 C29 -1.8(4) . .
N7 Cd1 O10 C43 -79.6(3) . .
N6 Cd1 O10 C43 109.6(3) . .
O8 Cd1 O10 C43 -169.6(3) . .
O6 Cd1 O10 C43 14.3(4) . .
O5 Cd1 O10 C43 13.5(3) . .
O7 Cd1 O10 C43 -172.4(3) . .
C29 Cd1 O10 C43 -173.2(3) . .
C38 Cd1 O10 C43 13.6(3) . .
C6 N2 N3 C7 -0.8(5) . .
N7 Cd1 N6 C10 -28.8(5) . .
O10 Cd1 N6 C10 11.7(3) . .
O8 Cd1 N6 C10 -80.5(3) . .
O6 Cd1 N6 C10 146.6(3) . .
O5 Cd1 N6 C10 93.4(3) . .
O7 Cd1 N6 C10 -134.2(3) . .
C29 Cd1 N6 C10 -107.9(3) . .
C38 Cd1 N6 C10 120.1(3) . .
N7 Cd1 N6 C11 155.7(4) . .
O10 Cd1 N6 C11 -163.8(3) . .
O8 Cd1 N6 C11 104.0(3) . .
O6 Cd1 N6 C11 -28.8(3) . .
O5 Cd1 N6 C11 -82.0(3) . .
O7 Cd1 N6 C11 50.4(3) . .
C29 Cd1 N6 C11 76.7(3) . .
C38 Cd1 N6 C11 -55.3(3) . .
O10 Cd1 N7 C15 -126.5(3) . .
N6 Cd1 N7 C15 -85.8(5) . .
O8 Cd1 N7 C15 -35.0(3) . .
O6 Cd1 N7 C15 98.7(3) . .
O5 Cd1 N7 C15 151.6(3) . .
O7 Cd1 N7 C15 18.4(3) . .
C29 Cd1 N7 C15 -8.6(3) . .
C38 Cd1 N7 C15 125.1(3) . .
O10 Cd1 N7 C14 42.3(3) . .
N6 Cd1 N7 C14 82.9(5) . .
O8 Cd1 N7 C14 133.7(3) . .
O6 Cd1 N7 C14 -92.6(3) . .
O5 Cd1 N7 C14 -39.7(3) . .
O7 Cd1 N7 C14 -172.9(3) . .
C29 Cd1 N7 C14 160.1(3) . .
C38 Cd1 N7 C14 -66.2(3) . .
C18 N8 N9 C19 0.1(6) . .
C3 N1 C2 C1 -0.6(7) . .
Cd2 N1 C2 C1 176.4(3) 2_746 .
C5 C1 C2 N1 -1.0(7) . .
C2 N1 C3 C4 1.9(8) . .
Cd2 N1 C3 C4 -175.0(5) 2_746 .
N1 C3 C4 C5 -1.6(10) . .
C3 C4 C5 C1 -0.1(8) . .
C3 C4 C5 C6 177.3(5) . .
C2 C1 C5 C4 1.3(7) . .
C2 C1 C5 C6 -176.0(4) . .
N3 N2 C6 N4 0.0(5) . .
N3 N2 C6 C5 -177.3(3) . .
C7 N4 C6 N2 0.7(4) . .
N5 N4 C6 N2 166.6(4) . .
C7 N4 C6 C5 177.9(4) . .
N5 N4 C6 C5 -16.2(6) . .
C4 C5 C6 N2 -31.6(7) . .
C1 C5 C6 N2 145.6(4) . .
C4 C5 C6 N4 151.6(5) . .
C1 C5 C6 N4 -31.2(6) . .
N2 N3 C7 N4 1.2(5) . .
N2 N3 C7 C8 -177.0(4) . .
C6 N4 C7 N3 -1.2(4) . .
N5 N4 C7 N3 -168.3(3) . .
C6 N4 C7 C8 177.0(3) . .
N5 N4 C7 C8 9.9(6) . .
N3 C7 C8 C9 36.6(6) . .
N4 C7 C8 C9 -141.3(4) . .
N3 C7 C8 C12 -143.2(4) . .
N4 C7 C8 C12 38.9(6) . .
C12 C8 C9 C10 -5.0(5) . .
C7 C8 C9 C10 175.2(3) . .
C11 N6 C10 C9 5.4(5) . .
Cd1 N6 C10 C9 -170.4(3) . .
C8 C9 C10 N6 -0.5(6) . .
C10 N6 C11 C12 -4.9(5) . .
Cd1 N6 C11 C12 170.7(3) . .
C9 C8 C12 C11 5.4(5) . .
C7 C8 C12 C11 -174.8(3) . .
N6 C11 C12 C8 -0.4(6) . .
C15 N7 C14 C13 0.7(6) . .
Cd1 N7 C14 C13 -168.5(3) . .
C17 C13 C14 N7 0.1(6) . .
C14 N7 C15 C16 0.4(6) . .
Cd1 N7 C15 C16 169.9(3) . .
N7 C15 C16 C17 -2.3(6) . .
C15 C16 C17 C13 3.0(5) . .
C15 C16 C17 C18 -175.5(4) . .
C14 C13 C17 C16 -2.0(6) . .
C14 C13 C17 C18 176.6(4) . .
N9 N8 C18 N10 0.2(5) . .
N9 N8 C18 C17 179.5(4) . .
C19 N10 C18 N8 -0.4(5) . .
N11 N10 C18 N8 -173.5(4) . .
C19 N10 C18 C17 -179.6(4) . .
N11 N10 C18 C17 7.3(6) . .
C16 C17 C18 N8 174.9(4) . .
C13 C17 C18 N8 -3.5(6) . .
C16 C17 C18 N10 -5.9(6) . .
C13 C17 C18 N10 175.6(4) . .
N8 N9 C19 N10 -0.4(5) . .
N8 N9 C19 C20 -178.6(4) . .
C18 N10 C19 N9 0.5(5) . .
N11 N10 C19 N9 173.8(4) . .
C18 N10 C19 C20 178.6(4) . .
N11 N10 C19 C20 -8.1(6) . .
N9 C19 C20 C24 4.2(6) . .
N10 C19 C20 C24 -173.7(4) . .
N9 C19 C20 C21 -176.6(5) . .
N10 C19 C20 C21 5.5(7) . .
C24 C20 C21 C22 -0.1(6) . .
C19 C20 C21 C22 -179.3(4) . .
C23 N12 C22 C21 -1.3(7) . .
Cd2 N12 C22 C21 -179.9(3) 2_665 .
C20 C21 C22 N12 1.2(7) . .
C22 N12 C23 C24 0.4(6) . .
Cd2 N12 C23 C24 179.1(3) 2_665 .
N12 C23 C24 C20 0.6(6) . .
C21 C20 C24 C23 -0.7(6) . .
C19 C20 C24 C23 178.6(4) . .
C27 C25 C26 C27 1.1(7) 2_845 .
C27 C25 C26 C28 -179.1(3) 2_845 .
C25 C26 C27 C25 -1.1(7) . 2_845
C28 C26 C27 C25 179.1(4) . 2_845
Cd2 O2 C28 O1 1.0(4) . .
Cd2 O2 C28 C26 -177.2(3) . .
Cd2 O1 C28 O2 -1.0(4) . .
Cd2 O1 C28 C26 177.2(3) . .
C27 C26 C28 O2 -13.8(6) . .
C25 C26 C28 O2 166.4(4) . .
C27 C26 C28 O1 168.0(4) . .
C25 C26 C28 O1 -11.8(6) . .
Cd1 O7 C29 O8 9.1(3) . .
Cd1 O7 C29 C30 -170.1(3) . .
Cd1 O8 C29 O7 -9.2(3) . .
Cd1 O8 C29 C30 170.0(3) . .
N7 Cd1 C29 O7 92.7(2) . .
O10 Cd1 C29 O7 179.06(19) . .
N6 Cd1 C29 O7 -101.1(2) . .
O8 Cd1 C29 O7 171.2(3) . .
O6 Cd1 C29 O7 -6.5(2) . .
O5 Cd1 C29 O7 -19.2(4) . .
C38 Cd1 C29 O7 -9.6(3) . .
N7 Cd1 C29 O8 -78.5(2) . .
O10 Cd1 C29 O8 7.8(2) . .
N6 Cd1 C29 O8 87.6(2) . .
O6 Cd1 C29 O8 -177.7(2) . .
O5 Cd1 C29 O8 169.5(3) . .
O7 Cd1 C29 O8 -171.2(3) . .
C38 Cd1 C29 O8 179.14(19) . .
O7 C29 C30 C31 -174.4(3) . .
O8 C29 C30 C31 6.3(5) . .
O7 C29 C30 C32 5.9(5) . .
O8 C29 C30 C32 -173.4(3) . .
C32 C30 C31 C32 0.3(6) . 2_566
C29 C30 C31 C32 -179.4(3) . 2_566
C31 C30 C32 C31 -0.3(6) . 2_566
C29 C30 C32 C31 179.4(3) . 2_566
Cd2 O4 C33 O3 14.0(4) . .
Cd2 O4 C33 C34 -163.2(3) . .
Cd2 O3 C33 O4 -13.7(4) . .
Cd2 O3 C33 C34 163.4(3) . .
O9 Cd2 C33 O4 174.2(2) . .
N1 Cd2 C33 O4 83.2(2) 2_746 .
N12 Cd2 C33 O4 -105.7(2) 2_665 .
O2 Cd2 C33 O4 -13.4(2) . .
O1 Cd2 C33 O4 -20.7(4) . .
O3 Cd2 C33 O4 166.8(3) . .
O9 Cd2 C33 O3 7.4(2) . .
N1 Cd2 C33 O3 -83.6(2) 2_746 .
N12 Cd2 C33 O3 87.5(2) 2_665 .
O2 Cd2 C33 O3 179.7(2) . .
O4 Cd2 C33 O3 -166.8(3) . .
O1 Cd2 C33 O3 172.5(2) . .
O9 Cd2 C33 C34 -94.0(11) . .
N1 Cd2 C33 C34 174.9(10) 2_746 .
N12 Cd2 C33 C34 -13.9(11) 2_665 .
O2 Cd2 C33 C34 78.3(11) . .
O4 Cd2 C33 C34 91.7(11) . .
O1 Cd2 C33 C34 71.1(11) . .
O3 Cd2 C33 C34 -101.4(11) . .
O4 C33 C34 C40 174.2(4) . .
O3 C33 C34 C40 -3.0(5) . .
Cd2 C33 C34 C40 90.6(11) . .
O4 C33 C34 C35 -4.5(5) . .
O3 C33 C34 C35 178.3(4) . .
Cd2 C33 C34 C35 -88.1(11) . .
C40 C34 C35 C36 -0.4(7) . .
C33 C34 C35 C36 178.3(4) . .
C34 C35 C36 C37 0.4(7) . .
C35 C36 C37 C39 0.7(7) . .
C35 C36 C37 C38 178.9(4) . .
Cd1 O6 C38 O5 1.0(4) . .
Cd1 O6 C38 C37 179.9(3) . .
Cd1 O5 C38 O6 -1.0(4) . .
Cd1 O5 C38 C37 -179.9(3) . .
C39 C37 C38 O6 7.8(6) . .
C36 C37 C38 O6 -170.3(4) . .
C39 C37 C38 O5 -173.2(4) . .
C36 C37 C38 O5 8.7(6) . .
N7 Cd1 C38 O6 -96.0(3) . .
O10 Cd1 C38 O6 178.8(2) . .
N6 Cd1 C38 O6 91.3(3) . .
O8 Cd1 C38 O6 8.0(4) . .
O5 Cd1 C38 O6 179.1(4) . .
O7 Cd1 C38 O6 2.4(3) . .
C29 Cd1 C38 O6 6.9(3) . .
N7 Cd1 C38 O5 85.0(3) . .
O10 Cd1 C38 O5 -0.3(3) . .
N6 Cd1 C38 O5 -87.8(3) . .
O8 Cd1 C38 O5 -171.1(3) . .
O6 Cd1 C38 O5 -179.1(4) . .
O7 Cd1 C38 O5 -176.7(2) . .
C29 Cd1 C38 O5 -172.2(2) . .
C36 C37 C39 C40 -1.8(6) . .
C38 C37 C39 C40 180.0(4) . .
C35 C34 C40 C39 -0.7(6) . .
C33 C34 C40 C39 -179.5(4) . .
C37 C39 C40 C34 1.9(6) . .
Cd1 O10 C43 N13 155.6(3) . .
C42 N13 C43 O10 0.6(7) . .
C41 N13 C43 O10 -176.4(4) . .
C44 N14 C46 O11 0.3(9) . .
C45 N14 C46 O11 -176.6(6) . .
C48 N15 C49 O12 -178.4(7) . .
C47 N15 C49 O12 -1.4(11) . .
